data_7001391
loop_
_publ_author_name
'Kabir, S. E.'
'Alam, J.'
'Ghosh, S.'
'Kundu, K.'
'Hogarth, G.'
'Tocher, D. A.'
'Hossain, G. M. G.'
'Roesky, H. W.'

_publ_section_title
;
 Synthesis, structure and reactivity of tetranuclear square-type
 complexes of rhenium and manganese bearing pyrimidine-2-thiolate
 (pymS) ligands: versatile and efficient precursors for mono- and
 polynuclear compounds containing M(CO)3 (M = Re, Mn) fragments
;
_journal_issue 23
_journal_name_full 'Dalton Transactions'
_journal_page_first 4458
_journal_page_last 4467
_journal_paper_doi 10.1039/b815337j
_journal_year 2009
_chemical_formula_moiety 'C19 H11 Mn N4 O3 S'
_chemical_formula_sum 'C19 H11 Mn N4 O3 S'
_chemical_formula_weight 430.32
_chemical_name_systematic
;
?
;
_space_group_IT_number 14
_symmetry_cell_setting monoclinic
_symmetry_space_group_name_Hall '-P 2ybc'
_symmetry_space_group_name_H-M 'P 1 21/c 1'
_atom_sites_solution_hydrogens geom
_atom_sites_solution_primary direct
_atom_sites_solution_secondary difmap
_audit_creation_method SHELXL-97
_cell_angle_alpha 90.00
_cell_angle_beta 91.237(2)
_cell_angle_gamma 90.00
_cell_formula_units_Z 4
_cell_length_a 14.0795(3)
_cell_length_b 10.4855(3)
_cell_length_c 12.2960(2)
_cell_measurement_reflns_used 4147
_cell_measurement_temperature 150(2)
_cell_measurement_theta_max 27.48
_cell_measurement_theta_min 2.91
_cell_volume 1814.84(7)
_computing_cell_refinement 'DENZO and COLLECT'
_computing_data_collection 'DENZO (Otwinowski & Minor, 1997) and COLLECT (Hooft, 1998)'
_computing_data_reduction 'DENZO and COLLECT'
_computing_molecular_graphics 'ORTEP3 for windows (Farrugia, 1997)'
_computing_publication_material 'WinGX (Farrugia, 1999)'
_computing_structure_refinement 'SHELXL-97 (Sheldrick, 1997)'
_computing_structure_solution 'SHELXS-97 (Sheldrick, 1990)'
_diffrn_ambient_temperature 150(2)
_diffrn_measured_fraction_theta_full 0.996
_diffrn_measured_fraction_theta_max 0.996
_diffrn_measurement_device_type 'Nonius KappaCCD'
_diffrn_measurement_method '\w scans'
_diffrn_radiation_monochromator graphite
_diffrn_radiation_source 'fine-focus sealed tube'
_diffrn_radiation_type MoK\a
_diffrn_radiation_wavelength 0.71073
_diffrn_reflns_av_R_equivalents 0.0439
_diffrn_reflns_av_sigmaI/netI 0.0501
_diffrn_reflns_limit_h_max 18
_diffrn_reflns_limit_h_min -17
_diffrn_reflns_limit_k_max 13
_diffrn_reflns_limit_k_min -13
_diffrn_reflns_limit_l_max 15
_diffrn_reflns_limit_l_min -15
_diffrn_reflns_number 13680
_diffrn_reflns_theta_full 27.49
_diffrn_reflns_theta_max 27.49
_diffrn_reflns_theta_min 1.45
_diffrn_standards_decay_% 0
_diffrn_standards_interval_time 0
_exptl_absorpt_coefficient_mu 0.871
_exptl_absorpt_correction_T_max 0.8450
_exptl_absorpt_correction_T_min 0.8116
_exptl_absorpt_correction_type multi-scan
_exptl_absorpt_process_details
;
[Blessing, Acta Cryst. (1995)]
;
_exptl_crystal_colour Pink
_exptl_crystal_density_diffrn 1.575
_exptl_crystal_density_method 'not measured'
_exptl_crystal_description Block
_exptl_crystal_F_000 872
_exptl_crystal_size_max 0.25
_exptl_crystal_size_mid 0.22
_exptl_crystal_size_min 0.20
_refine_diff_density_max 0.271
_refine_diff_density_min -0.368
_refine_diff_density_rms 0.053
_refine_ls_extinction_method none
_refine_ls_goodness_of_fit_ref 1.020
_refine_ls_hydrogen_treatment constr
_refine_ls_matrix_type full
_refine_ls_number_parameters 253
_refine_ls_number_reflns 4147
_refine_ls_number_restraints 0
_refine_ls_restrained_S_all 1.020
_refine_ls_R_factor_all 0.0672
_refine_ls_R_factor_gt 0.0395
_refine_ls_shift/su_max 0.000
_refine_ls_shift/su_mean 0.000
_refine_ls_structure_factor_coef Fsqd
_refine_ls_weighting_details 'calc w=1/[\s^2^(Fo^2^)+(0.0507P)^2^+0.1070P] where P=(Fo^2^+2Fc^2^)/3'
_refine_ls_weighting_scheme calc
_refine_ls_wR_factor_gt 0.0915
_refine_ls_wR_factor_ref 0.1024
_reflns_number_gt 2947
_reflns_number_total 4147
_reflns_threshold_expression >2sigma(I)
_cod_data_source_file b815337j.txt
_cod_data_source_block comp6
_cod_depositor_comments
;
The following automatic conversions were performed:
'_symmetry_cell_setting' value 'Monoclinic' changed to 'monoclinic'
according to '/home/saulius/struct/CIF-dictionaries/cif_core.dic'
dictionary named 'cif_core.dic' version 2.4.1 from 2010-06-29.

Automatic conversion script
Id: cif_fix_enum 1527 2010-12-29 10:47:43Z saulius 
;
_cod_original_sg_symbol_H-M 'P 21/c'
_cod_database_code 7001391

loop_
_symmetry_equiv_pos_as_xyz
'x, y, z'
'-x, y+1/2, -z+1/2'
'-x, -y, -z'
'x, -y-1/2, z-1/2'

loop_
_atom_site_label
_atom_site_type_symbol
_atom_site_fract_x
_atom_site_fract_y
_atom_site_fract_z
_atom_site_U_iso_or_equiv
_atom_site_adp_type
_atom_site_occupancy
_atom_site_symmetry_multiplicity
_atom_site_calc_flag
_atom_site_refinement_flags
_atom_site_disorder_assembly
_atom_site_disorder_group
Mn1 Mn 0.69636(2) 0.07693(3) 0.16488(2) 0.03887(13) Uani 1 1 d . . .
S1 S 0.78432(4) 0.25603(5) 0.10414(5) 0.04638(17) Uani 1 1 d . . .
O1 O 0.60514(15) -0.15361(19) 0.25158(18) 0.0861(6) Uani 1 1 d . . .
O2 O 0.63637(15) 0.22226(19) 0.35669(14) 0.0799(6) Uani 1 1 d . . .
O3 O 0.51343(12) 0.14565(17) 0.05898(17) 0.0743(6) Uani 1 1 d . . .
N1 N 0.62803(13) 0.39627(18) 0.12765(16) 0.0509(5) Uani 1 1 d . . .
N2 N 0.76337(15) 0.4953(2) 0.05236(17) 0.0594(5) Uani 1 1 d . . .
N3 N 0.82775(13) 0.02075(17) 0.22254(14) 0.0434(4) Uani 1 1 d . . .
N4 N 0.74724(11) -0.01646(16) 0.03118(13) 0.0376(4) Uani 1 1 d . . .
C1 C 0.64125(18) -0.0650(2) 0.2164(2) 0.0520(6) Uani 1 1 d . . .
C2 C 0.66155(17) 0.1662(2) 0.2831(2) 0.0528(6) Uani 1 1 d . . .
C3 C 0.58608(16) 0.1234(2) 0.0994(2) 0.0501(6) Uani 1 1 d . . .
C4 C 0.71774(15) 0.3953(2) 0.09467(15) 0.0387(5) Uani 1 1 d . . .
C5 C 0.58047(19) 0.5046(2) 0.1110(2) 0.0628(7) Uani 1 1 d . . .
H5 H 0.5161 0.5080 0.1326 0.075 Uiso 1 1 calc R . .
C6 C 0.6180(2) 0.6098(3) 0.0654(2) 0.0668(7) Uani 1 1 d . . .
H6 H 0.5821 0.6853 0.0531 0.080 Uiso 1 1 calc R . .
C7 C 0.7110(2) 0.5998(3) 0.0382(2) 0.0731(8) Uani 1 1 d . . .
H7 H 0.7404 0.6723 0.0071 0.088 Uiso 1 1 calc R . .
C8 C 0.86954(19) 0.0465(2) 0.31844(19) 0.0570(6) Uani 1 1 d . . .
H8 H 0.8349 0.0919 0.3714 0.068 Uiso 1 1 calc R . .
C9 C 0.9626(2) 0.0088(3) 0.3436(2) 0.0713(8) Uani 1 1 d . . .
H9 H 0.9904 0.0306 0.4122 0.086 Uiso 1 1 calc R . .
C10 C 1.01356(19) -0.0584(3) 0.2712(3) 0.0672(8) Uani 1 1 d . . .
H10 H 1.0764 -0.0851 0.2892 0.081 Uiso 1 1 calc R . .
C11 C 0.97267(17) -0.0881(2) 0.1697(2) 0.0528(6) Uani 1 1 d . . .
C12 C 1.01988(18) -0.1545(2) 0.0853(3) 0.0649(7) Uani 1 1 d . . .
H12 H 1.0830 -0.1839 0.0982 0.078 Uiso 1 1 calc R . .
C13 C 0.97796(18) -0.1766(2) -0.0112(3) 0.0653(7) Uani 1 1 d . . .
H13 H 1.0114 -0.2225 -0.0649 0.078 Uiso 1 1 calc R . .
C14 C 0.88400(16) -0.1328(2) -0.03558(19) 0.0487(6) Uani 1 1 d . . .
C15 C 0.8368(2) -0.1469(2) -0.1362(2) 0.0603(7) Uani 1 1 d . . .
H15 H 0.8661 -0.1917 -0.1937 0.072 Uiso 1 1 calc R . .
C16 C 0.7493(2) -0.0961(3) -0.1508(2) 0.0625(7) Uani 1 1 d . . .
H16 H 0.7169 -0.1051 -0.2190 0.075 Uiso 1 1 calc R . .
C17 C 0.70650(17) -0.0310(2) -0.06688(18) 0.0499(6) Uani 1 1 d . . .
H17 H 0.6453 0.0048 -0.0798 0.060 Uiso 1 1 calc R . .
C18 C 0.83582(14) -0.06669(18) 0.04552(17) 0.0377(5) Uani 1 1 d . . .
C19 C 0.87985(15) -0.0460(2) 0.14942(18) 0.0400(5) Uani 1 1 d . . .

loop_
_atom_site_aniso_label
_atom_site_aniso_U_11
_atom_site_aniso_U_22
_atom_site_aniso_U_33
_atom_site_aniso_U_23
_atom_site_aniso_U_13
_atom_site_aniso_U_12
Mn1 0.0357(2) 0.0363(2) 0.0447(2) -0.00249(14) 0.00508(14) 0.00093(14)
S1 0.0342(3) 0.0410(3) 0.0642(4) -0.0012(3) 0.0057(3) -0.0012(2)
O1 0.0988(16) 0.0521(12) 0.1088(15) 0.0079(11) 0.0383(13) -0.0102(11)
O2 0.1028(16) 0.0762(14) 0.0616(11) -0.0181(10) 0.0208(11) 0.0134(12)
O3 0.0399(10) 0.0616(12) 0.1207(16) -0.0014(11) -0.0167(10) 0.0017(9)
N1 0.0432(11) 0.0411(11) 0.0686(12) 0.0031(9) 0.0065(9) 0.0044(9)
N2 0.0700(14) 0.0444(13) 0.0647(13) 0.0070(10) 0.0183(11) -0.0114(11)
N3 0.0479(10) 0.0416(11) 0.0407(9) 0.0066(8) -0.0021(8) -0.0025(9)
N4 0.0375(9) 0.0340(10) 0.0413(9) 0.0005(8) 0.0010(8) -0.0023(8)
C1 0.0530(14) 0.0433(15) 0.0603(14) -0.0039(11) 0.0171(12) 0.0031(11)
C2 0.0561(15) 0.0460(14) 0.0567(13) -0.0022(12) 0.0101(12) 0.0006(12)
C3 0.0422(13) 0.0373(13) 0.0710(15) -0.0043(11) 0.0061(12) -0.0042(10)
C4 0.0424(12) 0.0386(12) 0.0351(10) -0.0013(9) 0.0021(9) -0.0036(10)
C5 0.0530(15) 0.0516(17) 0.0837(18) -0.0031(14) -0.0005(13) 0.0118(13)
C6 0.082(2) 0.0448(16) 0.0734(17) 0.0051(13) -0.0115(15) 0.0135(14)
C7 0.102(2) 0.0433(16) 0.0747(18) 0.0170(13) 0.0079(17) -0.0122(16)
C8 0.0678(17) 0.0599(16) 0.0428(12) 0.0077(12) -0.0091(12) -0.0092(13)
C9 0.081(2) 0.074(2) 0.0583(15) 0.0258(15) -0.0299(15) -0.0171(16)
C10 0.0528(15) 0.0598(18) 0.088(2) 0.0323(15) -0.0196(15) -0.0013(13)
C11 0.0435(13) 0.0369(13) 0.0779(16) 0.0205(12) -0.0029(12) 0.0010(11)
C12 0.0383(13) 0.0394(15) 0.117(2) 0.0129(15) 0.0135(15) 0.0095(11)
C13 0.0516(16) 0.0390(15) 0.106(2) -0.0073(15) 0.0298(15) 0.0021(12)
C14 0.0494(13) 0.0319(12) 0.0656(14) -0.0028(11) 0.0204(11) -0.0064(10)
C15 0.0806(19) 0.0451(15) 0.0562(14) -0.0141(12) 0.0253(14) -0.0120(14)
C16 0.084(2) 0.0596(17) 0.0440(13) -0.0083(12) 0.0025(13) -0.0178(15)
C17 0.0535(14) 0.0478(14) 0.0481(12) 0.0000(11) -0.0061(11) -0.0053(11)
C18 0.0391(11) 0.0264(11) 0.0479(12) 0.0024(9) 0.0078(9) -0.0019(9)
C19 0.0372(11) 0.0307(11) 0.0523(12) 0.0081(10) 0.0015(10) 0.0007(9)

loop_
_atom_type_symbol
_atom_type_description
_atom_type_scat_dispersion_real
_atom_type_scat_dispersion_imag
_atom_type_scat_source
C C 0.0033 0.0016 'International Tables Vol C Tables 4.2.6.8 and 6.1.1.4'
H H 0.0000 0.0000 'International Tables Vol C Tables 4.2.6.8 and 6.1.1.4'
N N 0.0061 0.0033 'International Tables Vol C Tables 4.2.6.8 and 6.1.1.4'
O O 0.0106 0.0060 'International Tables Vol C Tables 4.2.6.8 and 6.1.1.4'
S S 0.1246 0.1234 'International Tables Vol C Tables 4.2.6.8 and 6.1.1.4'
Mn Mn 0.3368 0.7283 'International Tables Vol C Tables 4.2.6.8 and 6.1.1.4'

loop_
_geom_angle_atom_site_label_1
_geom_angle_atom_site_label_2
_geom_angle_atom_site_label_3
_geom_angle
_geom_angle_site_symmetry_1
_geom_angle_site_symmetry_3
_geom_angle_publ_flag
C1 Mn1 C3 90.39(11) . . ?
C1 Mn1 C2 91.07(11) . . ?
C3 Mn1 C2 88.47(11) . . ?
C1 Mn1 N3 91.91(9) . . ?
C3 Mn1 N3 173.64(9) . . ?
C2 Mn1 N3 97.41(9) . . ?
C1 Mn1 N4 92.76(8) . . ?
C3 Mn1 N4 94.77(9) . . ?
C2 Mn1 N4 174.96(9) . . ?
N3 Mn1 N4 79.19(7) . . ?
C1 Mn1 S1 174.07(8) . . ?
C3 Mn1 S1 95.51(7) . . ?
C2 Mn1 S1 89.74(8) . . ?
N3 Mn1 S1 82.16(5) . . ?
N4 Mn1 S1 86.11(5) . . ?
C4 S1 Mn1 113.61(7) . . ?
C5 N1 C4 115.8(2) . . ?
C7 N2 C4 115.3(2) . . ?
C8 N3 C19 116.9(2) . . ?
C8 N3 Mn1 128.62(17) . . ?
C19 N3 Mn1 114.36(13) . . ?
C17 N4 C18 116.60(19) . . ?
C17 N4 Mn1 128.87(15) . . ?
C18 N4 Mn1 114.50(13) . . ?
O1 C1 Mn1 178.2(2) . . ?
O2 C2 Mn1 177.7(2) . . ?
O3 C3 Mn1 175.8(2) . . ?
N1 C4 N2 125.2(2) . . ?
N1 C4 S1 119.93(16) . . ?
N2 C4 S1 114.90(17) . . ?
N1 C5 C6 124.1(3) . . ?
N1 C5 H5 118.0 . . ?
C6 C5 H5 118.0 . . ?
C5 C6 C7 115.2(3) . . ?
C5 C6 H6 122.4 . . ?
C7 C6 H6 122.4 . . ?
N2 C7 C6 124.3(3) . . ?
N2 C7 H7 117.8 . . ?
C6 C7 H7 117.8 . . ?
N3 C8 C9 122.1(3) . . ?
N3 C8 H8 118.9 . . ?
C9 C8 H8 118.9 . . ?
C10 C9 C8 120.6(2) . . ?
C10 C9 H9 119.7 . . ?
C8 C9 H9 119.7 . . ?
C9 C10 C11 119.3(2) . . ?
C9 C10 H10 120.3 . . ?
C11 C10 H10 120.3 . . ?
C19 C11 C10 117.0(3) . . ?
C19 C11 C12 118.3(2) . . ?
C10 C11 C12 124.7(2) . . ?
C13 C12 C11 121.8(2) . . ?
C13 C12 H12 119.1 . . ?
C11 C12 H12 119.1 . . ?
C12 C13 C14 121.5(2) . . ?
C12 C13 H13 119.3 . . ?
C14 C13 H13 119.3 . . ?
C15 C14 C18 117.0(2) . . ?
C15 C14 C13 124.9(2) . . ?
C18 C14 C13 118.1(2) . . ?
C16 C15 C14 119.3(2) . . ?
C16 C15 H15 120.3 . . ?
C14 C15 H15 120.3 . . ?
C15 C16 C17 120.3(2) . . ?
C15 C16 H16 119.8 . . ?
C17 C16 H16 119.8 . . ?
N4 C17 C16 123.0(2) . . ?
N4 C17 H17 118.5 . . ?
C16 C17 H17 118.5 . . ?
N4 C18 C14 123.7(2) . . ?
N4 C18 C19 115.90(18) . . ?
C14 C18 C19 120.4(2) . . ?
N3 C19 C11 124.0(2) . . ?
N3 C19 C18 116.04(18) . . ?
C11 C19 C18 119.9(2) . . ?

loop_
_geom_bond_atom_site_label_1
_geom_bond_atom_site_label_2
_geom_bond_distance
_geom_bond_site_symmetry_2
_geom_bond_publ_flag
Mn1 C1 1.800(3) . ?
Mn1 C3 1.801(2) . ?
Mn1 C2 1.806(3) . ?
Mn1 N3 2.0531(18) . ?
Mn1 N4 2.0556(17) . ?
Mn1 S1 2.3788(6) . ?
S1 C4 1.738(2) . ?
O1 C1 1.148(3) . ?
O2 C2 1.142(3) . ?
O3 C3 1.152(3) . ?
N1 C5 1.332(3) . ?
N1 C4 1.335(3) . ?
N2 C7 1.330(3) . ?
N2 C4 1.341(3) . ?
N3 C8 1.334(3) . ?
N3 C19 1.365(3) . ?
N4 C17 1.333(3) . ?
N4 C18 1.362(3) . ?
C5 C6 1.350(4) . ?
C5 H5 0.9500 . ?
C6 C7 1.363(4) . ?
C6 H6 0.9500 . ?
C7 H7 0.9500 . ?
C8 C9 1.397(4) . ?
C8 H8 0.9500 . ?
C9 C10 1.352(4) . ?
C9 H9 0.9500 . ?
C10 C11 1.399(4) . ?
C10 H10 0.9500 . ?
C11 C19 1.397(3) . ?
C11 C12 1.426(4) . ?
C12 C13 1.334(4) . ?
C12 H12 0.9500 . ?
C13 C14 1.426(3) . ?
C13 H13 0.9500 . ?
C14 C15 1.399(3) . ?
C14 C18 1.402(3) . ?
C15 C16 1.351(4) . ?
C15 H15 0.9500 . ?
C16 C17 1.386(4) . ?
C16 H16 0.9500 . ?
C17 H17 0.9500 . ?
C18 C19 1.425(3) . ?
